data_9001285
loop_
_publ_author_name
'Armbruster, T.'
'Rothlisberger, F.'
'Seifert, F.'

_publ_section_title
;
 Layer topology, stacking variation and site distortion in melilite-related
 compounds in the system CaO-ZnO-GeO2-SiO2
 low-temperature polymorph
 Ca2ZnGe2O7
;
_journal_name_full 'American Mineralogist'
_journal_page_first 847
_journal_page_last 858
_journal_volume 75
_journal_year 1990
_chemical_formula_sum 'Ca2.087 Ge2 O7 Zn'
_chemical_name_mineral Melilite
_space_group_IT_number 4
_symmetry_space_group_name_Hall 'P 2yb'
_symmetry_space_group_name_H-M 'P 1 21 1'
_cell_angle_alpha 90
_cell_angle_beta 89.47
_cell_angle_gamma 90
_cell_formula_units_Z 6
_cell_length_a 8.020
_cell_length_b 7.995
_cell_length_c 15.506
_cell_volume 994.201
_database_code_amcsd 0001315
_exptl_crystal_density_diffrn 4.071
_cod_original_formula_sum 'Zn Ge2 Ca2.087 O7'
_cod_database_code 9001285

loop_
_space_group_symop_operation_xyz
x,y,z
-x,1/2+y,-z

loop_
_atom_site_aniso_label
_atom_site_aniso_U_11
_atom_site_aniso_U_22
_atom_site_aniso_U_33
_atom_site_aniso_U_12
_atom_site_aniso_U_13
_atom_site_aniso_U_23
ZnA1 0.01470 0.01530 0.01230 -0.00050 0.00180 0.00200
ZnA2 0.02120 0.01530 0.01220 0.00010 0.00230 -0.00070
GeA3 0.01450 0.00970 0.00810 0.00010 0.00190 -0.00190
GeA4 0.01970 0.02230 0.01030 -0.00160 0.00470 -0.00210
GeA5 0.02050 0.01500 0.00520 0.00170 0.00110 -0.00130
GeA6 0.01190 0.01410 0.00710 0.00010 -0.00030 0.00050
ZnB1 0.01530 0.01450 0.01210 -0.00050 0.00240 0.00220
GeB2 0.01780 0.01290 0.00880 0.00120 0.00340 0.00030
GeB3 0.01280 0.01460 0.00520 -0.00050 -0.00080 -0.00020
Caa1 0.04100 0.05500 0.01200 -0.03100 0.00000 0.00900
Caa2 0.04700 0.05800 0.01300 -0.03700 0.00200 -0.00600
Cab1 0.03100 0.02600 0.01200 0.01200 0.01200 0.00700
Cab2 0.02600 0.03400 0.01500 0.01700 0.01000 0.01300
Cab3 0.09100 0.08700 0.04700 0.03900 0.02300 0.04300
Cab4a 0.02700 0.02200 0.00600 -0.01500 0.00800 -0.00200
Cab4b 0.06000 0.18000 0.04100 -0.01000 -0.00700 -0.03000
Cab5a 0.03500 0.02700 0.00900 -0.00300 0.00500 -0.00400
Cab5b 0.11000 0.17000 0.03000 -0.05000 0.01000 -0.02000
OA1 0.03000 0.09000 0.00900 -0.03300 0.00400 -0.00600
OA2 0.02900 0.04900 0.00100 0.00800 0.00000 -0.00200
OA3 0.02700 0.05400 0.00900 0.02100 0.00200 -0.00500
OA4 0.09000 0.08000 0.01510 0.07000 -0.00400 -0.01200
OA5 0.13000 0.01800 0.02900 -0.03400 0.04000 -0.01200
OA6 0.02800 0.01700 0.01100 0.00600 -0.00100 0.00200
OA7 0.03000 0.18000 0.02600 0.05000 0.01200 0.04000
OA8 0.14000 0.02300 0.02300 -0.04000 -0.02100 0.01200
OA9 0.06200 0.03300 0.01000 0.02800 0.00300 0.00400
OA10 0.05900 0.04900 0.01510 -0.03800 0.00700 -0.00500
OA11 0.11000 0.02500 0.01900 0.00800 0.03200 -0.00400
OA12 0.05300 0.08000 0.00800 -0.03600 0.00800 -0.01200
OA13 0.04300 0.03700 0.01500 -0.01300 0.00700 0.00000
OA14 0.03000 0.14000 0.02400 -0.04500 -0.00700 0.02400
OB1 0.02400 0.02900 0.01500 -0.00200 -0.00200 -0.00100
OB2 0.02300 0.03000 0.00900 0.00500 0.00800 -0.00300
OB3 0.07200 0.02500 0.00800 0.02500 0.00900 0.00400
OB4 0.09000 0.01900 0.02500 0.01700 0.02900 0.00900
OB5 0.07000 0.07000 0.01500 -0.05000 0.00100 0.00200
OB6 0.02000 0.05300 0.00900 0.01100 -0.00200 -0.01500
OB7 0.03000 0.13000 0.01100 0.04300 0.00400 0.01200

loop_
_atom_site_label
_atom_site_fract_x
_atom_site_fract_y
_atom_site_fract_z
_atom_site_occupancy
_atom_site_type_symbol
_atom_site_attached_hydrogens
ZnA1 0.73850 0.93540 0.15430 1.00000 Zn 0
ZnA2 0.25530 0.42370 0.16460 1.00000 Zn 0
GeA3 0.39280 0.78370 0.14640 1.00000 Ge 0
GeA4 0.61200 0.28400 0.19130 1.00000 Ge 0
GeA5 0.88690 0.57880 0.18360 1.00000 Ge 0
GeA6 0.10280 0.06430 0.15080 1.00000 Ge 0
ZnB1 0.26680 0.76440 0.50850 1.00000 Zn 0
GeB2 0.38750 0.40770 0.47210 1.00000 Ge 0
GeB3 0.89300 0.61830 0.51690 1.00000 Ge 0
Caa1 0.41680 0.09960 0.00040 1.00000 Ca 0
Caa2 0.08140 0.76460 -0.00520 1.00000 Ca 0
Cab1 0.40420 0.06840 0.33080 1.00000 Ca 0
Cab2 0.60110 0.63160 0.33730 1.00000 Ca 0
Cab3 -0.00200 0.34600 0.32970 0.61000 Ca 0
Cab4a 0.12500 0.75700 0.32540 0.37000 Ca 0
Cab4b 0.17200 0.69600 0.33100 0.41000 Ca 0
Cab5a 0.86600 0.93600 0.34370 0.52000 Ca 0
Cab5b 0.83400 0.01000 0.33200 0.35000 Ca 0
OA1 0.56200 0.85800 0.08480 1.00000 O 0
OA2 0.10400 0.06100 0.26120 1.00000 O 0
OA3 0.07700 0.54100 0.22970 1.00000 O 0
OA4 0.24100 0.92000 0.10340 1.00000 O 0
OA5 0.35300 0.60200 0.09600 1.00000 O 0
OA6 0.40100 0.79700 0.25780 1.00000 O 0
OA7 0.42000 0.32900 0.23930 1.00000 O 0
OA8 0.16800 0.24700 0.09800 1.00000 O 0
OA9 0.81100 0.76200 0.23430 1.00000 O 0
OA10 0.74800 0.43800 0.23380 1.00000 O 0
OA11 0.67000 0.10000 0.24350 1.00000 O 0
OA12 0.62400 0.28100 0.08020 1.00000 O 0
OA13 0.88100 0.58100 0.07190 1.00000 O 0
OA14 0.93100 0.01200 0.09060 1.00000 O 0
OB1 0.11300 0.13600 0.59340 1.00000 O 0
OB2 0.60100 0.90800 0.41570 1.00000 O 0
OB3 0.18300 0.94000 0.43160 1.00000 O 0
OB4 0.34400 0.60200 0.42300 1.00000 O 0
OB5 0.23500 0.27400 0.43150 1.00000 O 0
OB6 0.91600 0.16200 0.43450 1.00000 O 0
OB7 0.56700 0.35200 0.41740 1.00000 O 0

loop_
_cod_changelog_entry_id
_cod_changelog_entry_author
_cod_changelog_entry_date
_cod_changelog_entry_text
1
;cod-tools version 3.8.0
Id: cif_guess_AMCSD_atom_types 9581 2023-05-17 12:35:41Z saulius
;
2023-05-23T09:15:00+03:00
;Derived atom types and hydrogen counts
from atom names that follow the AMCSD naming convention
(Wat == water, O-H == hydroxyl).
;

loop_
_cod_related_entry_id
_cod_related_entry_database
_cod_related_entry_code
1 AMCSD 0001315
